data_1558002
loop_
_publ_author_name
'Ahmadi, Mohsen'
'Correia, Jevy'
'Chrysochos, Nicolas'
'Schulzke, Carola'

_publ_section_title
;
 A Mixed-Valence Tetra-Nuclear Nickel Dithiolene Complex: Synthesis,
 Crystal Structure, and the Lability of Its Nickel Sulfur Bonds
;
_journal_issue 4
_journal_name_full Inorganics
_journal_page_first 27
_journal_paper_doi 10.3390/inorganics8040027
_journal_volume 8
_journal_year 2020
_chemical_formula_moiety 'C12 H10 O3 S2'
_chemical_formula_sum 'C12 H10 O3 S2'
_chemical_formula_weight 266.32
_space_group_crystal_system monoclinic
_space_group_IT_number 15
_space_group_name_Hall '-C 2yc'
_space_group_name_H-M_alt 'C 1 2/c 1'
_atom_sites_solution_hydrogens geom
_atom_sites_solution_primary dual
_atom_sites_solution_secondary difmap
_audit_creation_method SHELXL-2013
_cell_angle_alpha 90
_cell_angle_beta 107.77(3)
_cell_angle_gamma 90
_cell_formula_units_Z 8
_cell_length_a 30.240(6)
_cell_length_b 3.9413(8)
_cell_length_c 20.418(4)
_cell_measurement_reflns_used 8779
_cell_measurement_temperature 170(2)
_cell_measurement_theta_max 51.4
_cell_measurement_theta_min 6.3
_cell_volume 2317.4(9)
_computing_cell_refinement 'X-Area by STOE & Cie GmbH 2010'
_computing_data_collection 'X-Area by STOE & Cie GmbH 2010'
_computing_data_reduction 'X-Area by STOE & Cie GmbH 2010'
_computing_molecular_graphics 'XP Version 5.1 by Bruker AXS 1998'
_computing_publication_material 'CIFTAB (Sheldrick, 2013)'
_computing_structure_refinement 'SHELXL-2013 (Sheldrick, 2013)'
_computing_structure_solution 'SHELXT-2014 (Sheldrick, 2013)'
_diffrn_ambient_temperature 170(2)
_diffrn_detector_area_resol_mean 6.67
_diffrn_measured_fraction_theta_full 0.997
_diffrn_measured_fraction_theta_max 0.990
_diffrn_measurement_device_type 'STOE IPDS2T'
_diffrn_measurement_method \w
_diffrn_radiation_type MoK\a
_diffrn_radiation_wavelength 0.71073
_diffrn_reflns_av_R_equivalents 0.1321
_diffrn_reflns_av_unetI/netI 0.0997
_diffrn_reflns_Laue_measured_fraction_full 0.997
_diffrn_reflns_Laue_measured_fraction_max 0.990
_diffrn_reflns_limit_h_max 35
_diffrn_reflns_limit_h_min -36
_diffrn_reflns_limit_k_max 3
_diffrn_reflns_limit_k_min -4
_diffrn_reflns_limit_l_max 24
_diffrn_reflns_limit_l_min -24
_diffrn_reflns_number 7984
_diffrn_reflns_point_group_measured_fraction_full 0.997
_diffrn_reflns_point_group_measured_fraction_max 0.990
_diffrn_reflns_theta_full 25.242
_diffrn_reflns_theta_max 25.678
_diffrn_reflns_theta_min 3.994
_diffrn_source 'fine-focus sealed tube'
_exptl_absorpt_coefficient_mu 0.451
_exptl_absorpt_correction_T_max 0.8861
_exptl_absorpt_correction_T_min 0.3773
_exptl_absorpt_correction_type numerical
_exptl_absorpt_process_details 'face indexed'
_exptl_crystal_colour colourless
_exptl_crystal_density_diffrn 1.527
_exptl_crystal_description needle
_exptl_crystal_F_000 1104
_exptl_crystal_size_max 0.495
_exptl_crystal_size_mid 0.174
_exptl_crystal_size_min 0.043
_refine_diff_density_max 0.281
_refine_diff_density_min -0.378
_refine_diff_density_rms 0.077
_refine_ls_extinction_method none
_refine_ls_goodness_of_fit_ref 0.940
_refine_ls_hydrogen_treatment constr
_refine_ls_matrix_type full
_refine_ls_number_parameters 155
_refine_ls_number_reflns 2175
_refine_ls_number_restraints 0
_refine_ls_restrained_S_all 0.940
_refine_ls_R_factor_all 0.0944
_refine_ls_R_factor_gt 0.0501
_refine_ls_shift/su_max 0.001
_refine_ls_shift/su_mean 0.000
_refine_ls_structure_factor_coef Fsqd
_refine_ls_weighting_details 'w=1/[\s^2^(Fo^2^)+(0.0583P)^2^] where P=(Fo^2^+2Fc^2^)/3'
_refine_ls_weighting_scheme calc
_refine_ls_wR_factor_gt 0.1103
_refine_ls_wR_factor_ref 0.1292
_reflns_Friedel_coverage 0.000
_reflns_number_gt 1364
_reflns_number_total 2175
_reflns_threshold_expression 'I > 2\s(I)'
_cod_data_source_file mac45a.cif
_cod_data_source_block MAC45a
_cod_original_cell_volume 2317.5(9)
_cod_original_sg_symbol_H-M 'C 2/c'
_cod_database_code 1558002
_shelx_space_group_comment
;
The symmetry employed for this shelxl refinement is uniquely defined
by the following loop, which should always be used as a source of
symmetry information in preference to the above space-group names.
They are only intended as comments.
;
_shelx_estimated_absorpt_t_min 0.808
_shelx_estimated_absorpt_t_max 0.981
_shelxl_version_number 2013-3

loop_
_space_group_symop_operation_xyz
'x, y, z'
'-x, y, -z+1/2'
'x+1/2, y+1/2, z'
'-x+1/2, y+1/2, -z+1/2'
'-x, -y, -z'
'x, -y, z-1/2'
'-x+1/2, -y+1/2, -z'
'x+1/2, -y+1/2, z-1/2'

loop_
_atom_site_label
_atom_site_type_symbol
_atom_site_fract_x
_atom_site_fract_y
_atom_site_fract_z
_atom_site_U_iso_or_equiv
_atom_site_adp_type
_atom_site_occupancy
_atom_site_site_symmetry_order
_atom_site_calc_flag
_atom_site_refinement_flags_posn
_atom_site_refinement_flags_adp
_atom_site_refinement_flags_occupancy
_atom_site_disorder_assembly
_atom_site_disorder_group
S1 S 0.58882(3) 0.3529(3) 0.34235(5) 0.0382(3) Uani 1 1 d . . . . .
S2 S 0.68470(3) 0.2658(3) 0.43166(5) 0.0368(3) Uani 1 1 d . . . . .
O1 O 0.65582(10) 0.0840(8) 0.30106(14) 0.0531(8) Uani 1 1 d . . . . .
O2 O 0.56548(9) 0.7764(7) 0.50151(13) 0.0435(7) Uani 1 1 d . . . . .
O3 O 0.52474(8) 0.6537(7) 0.39249(13) 0.0398(7) Uani 1 1 d . . . . .
C1 C 0.64521(15) 0.2122(10) 0.34860(19) 0.0398(9) Uani 1 1 d . . . . .
C2 C 0.60163(13) 0.4827(9) 0.42842(18) 0.0332(8) Uani 1 1 d . . . . .
C3 C 0.64543(13) 0.4352(9) 0.47035(18) 0.0308(8) Uani 1 1 d . . . . .
C4 C 0.56311(13) 0.6532(9) 0.44662(19) 0.0333(9) Uani 1 1 d . . . . .
C5 C 0.48419(13) 0.8278(11) 0.4006(2) 0.0429(10) Uani 1 1 d . . . . .
H5A H 0.4941 1.0295 0.4304 0.052 Uiso 1 1 calc R U . . .
H5B H 0.4669 0.6744 0.4225 0.052 Uiso 1 1 calc R U . . .
C6 C 0.45402(15) 0.9328(12) 0.3317(2) 0.0509(11) Uani 1 1 d . . . . .
H6A H 0.4719 1.0741 0.3093 0.076 Uiso 1 1 calc R U . . .
H6B H 0.4276 1.0627 0.3366 0.076 Uiso 1 1 calc R U . . .
H6C H 0.4427 0.7308 0.3036 0.076 Uiso 1 1 calc R U . . .
C7 C 0.66548(13) 0.5035(9) 0.54473(18) 0.0320(8) Uani 1 1 d . . . . .
C8 C 0.70830(13) 0.6638(10) 0.56955(18) 0.0343(9) Uani 1 1 d . . . . .
H8 H 0.7241 0.7362 0.5382 0.041 Uiso 1 1 calc R U . . .
C9 C 0.72839(14) 0.7196(10) 0.63965(19) 0.0388(9) Uani 1 1 d . . . . .
H9 H 0.7579 0.8256 0.6563 0.047 Uiso 1 1 calc R U . . .
C10 C 0.70490(14) 0.6191(11) 0.6849(2) 0.0407(10) Uani 1 1 d . . . . .
H10 H 0.7178 0.6648 0.7327 0.049 Uiso 1 1 calc R U . . .
C11 C 0.66273(14) 0.4525(10) 0.66094(19) 0.0388(9) Uani 1 1 d . . . . .
H11 H 0.6472 0.3802 0.6926 0.047 Uiso 1 1 calc R U . . .
C12 C 0.64292(13) 0.3903(10) 0.59147(19) 0.0364(9) Uani 1 1 d . . . . .
H12 H 0.6143 0.2718 0.5755 0.044 Uiso 1 1 calc R U . . .

loop_
_atom_site_aniso_label
_atom_site_aniso_U_11
_atom_site_aniso_U_22
_atom_site_aniso_U_33
_atom_site_aniso_U_23
_atom_site_aniso_U_13
_atom_site_aniso_U_12
S1 0.0393(5) 0.0396(6) 0.0366(5) -0.0026(4) 0.0127(4) 0.0015(5)
S2 0.0369(5) 0.0356(6) 0.0410(5) -0.0010(4) 0.0165(4) 0.0038(4)
O1 0.0535(18) 0.063(2) 0.0457(16) -0.0096(14) 0.0194(14) 0.0033(16)
O2 0.0412(15) 0.0490(17) 0.0415(15) -0.0099(13) 0.0143(12) 0.0095(14)
O3 0.0335(14) 0.0453(17) 0.0409(14) -0.0048(12) 0.0118(12) 0.0058(13)
C1 0.050(2) 0.035(2) 0.038(2) -0.0017(17) 0.0194(18) 0.0006(19)
C2 0.038(2) 0.028(2) 0.0378(19) -0.0007(16) 0.0169(17) -0.0022(17)
C3 0.0337(19) 0.025(2) 0.0376(19) 0.0018(15) 0.0167(16) -0.0040(16)
C4 0.0325(19) 0.025(2) 0.042(2) 0.0041(16) 0.0113(16) 0.0000(17)
C5 0.034(2) 0.044(3) 0.054(2) 0.0014(19) 0.0186(18) 0.0070(19)
C6 0.045(2) 0.045(3) 0.059(3) 0.002(2) 0.011(2) 0.008(2)
C7 0.035(2) 0.028(2) 0.0358(19) 0.0021(15) 0.0137(16) 0.0033(16)
C8 0.037(2) 0.030(2) 0.039(2) 0.0012(16) 0.0152(16) 0.0036(17)
C9 0.036(2) 0.035(2) 0.044(2) 0.0003(17) 0.0120(17) -0.0028(18)
C10 0.044(2) 0.038(2) 0.038(2) 0.0034(17) 0.0088(18) 0.007(2)
C11 0.042(2) 0.038(2) 0.039(2) 0.0044(17) 0.0181(18) 0.0027(19)
C12 0.037(2) 0.032(2) 0.042(2) 0.0011(16) 0.0162(17) 0.0003(18)

loop_
_atom_type_symbol
_atom_type_description
_atom_type_scat_dispersion_real
_atom_type_scat_dispersion_imag
_atom_type_scat_source
C C 0.0033 0.0016 'International Tables Vol C Tables 4.2.6.8 and 6.1.1.4'
H H 0.0000 0.0000 'International Tables Vol C Tables 4.2.6.8 and 6.1.1.4'
O O 0.0106 0.0060 'International Tables Vol C Tables 4.2.6.8 and 6.1.1.4'
S S 0.1246 0.1234 'International Tables Vol C Tables 4.2.6.8 and 6.1.1.4'

loop_
_geom_angle_atom_site_label_1
_geom_angle_atom_site_label_2
_geom_angle_atom_site_label_3
_geom_angle
_geom_angle_site_symmetry_1
_geom_angle_site_symmetry_3
_geom_angle_publ_flag
C2 S1 C1 96.10(19) . . ?
C3 S2 C1 97.27(19) . . ?
C4 O3 C5 117.0(3) . . ?
O1 C1 S1 123.8(3) . . ?
O1 C1 S2 123.3(3) . . ?
S1 C1 S2 112.9(2) . . ?
C3 C2 C4 126.5(3) . . ?
C3 C2 S1 117.9(3) . . ?
C4 C2 S1 115.6(3) . . ?
C2 C3 C7 129.8(3) . . ?
C2 C3 S2 115.8(3) . . ?
C7 C3 S2 114.3(3) . . ?
O2 C4 O3 124.0(3) . . ?
O2 C4 C2 125.9(3) . . ?
O3 C4 C2 110.0(3) . . ?
O3 C5 C6 108.5(3) . . ?
O3 C5 H5A 110.0 . . ?
C6 C5 H5A 110.0 . . ?
O3 C5 H5B 110.0 . . ?
C6 C5 H5B 110.0 . . ?
H5A C5 H5B 108.4 . . ?
C5 C6 H6A 109.5 . . ?
C5 C6 H6B 109.5 . . ?
H6A C6 H6B 109.5 . . ?
C5 C6 H6C 109.5 . . ?
H6A C6 H6C 109.5 . . ?
H6B C6 H6C 109.5 . . ?
C8 C7 C12 119.2(3) . . ?
C8 C7 C3 120.1(3) . . ?
C12 C7 C3 120.5(3) . . ?
C7 C8 C9 120.8(4) . . ?
C7 C8 H8 119.6 . . ?
C9 C8 H8 119.6 . . ?
C10 C9 C8 119.3(4) . . ?
C10 C9 H9 120.3 . . ?
C8 C9 H9 120.3 . . ?
C11 C10 C9 120.3(4) . . ?
C11 C10 H10 119.9 . . ?
C9 C10 H10 119.9 . . ?
C12 C11 C10 120.7(4) . . ?
C12 C11 H11 119.6 . . ?
C10 C11 H11 119.6 . . ?
C11 C12 C7 119.5(4) . . ?
C11 C12 H12 120.3 . . ?
C7 C12 H12 120.3 . . ?

loop_
_geom_bond_atom_site_label_1
_geom_bond_atom_site_label_2
_geom_bond_distance
_geom_bond_site_symmetry_2
_geom_bond_publ_flag
S1 C2 1.756(4) . ?
S1 C1 1.761(4) . ?
S2 C3 1.747(4) . ?
S2 C1 1.764(4) . ?
O1 C1 1.221(5) . ?
O2 C4 1.203(4) . ?
O3 C4 1.336(4) . ?
O3 C5 1.458(4) . ?
C2 C3 1.353(5) . ?
C2 C4 1.487(5) . ?
C3 C7 1.478(5) . ?
C5 C6 1.484(6) . ?
C5 H5A 0.9900 . ?
C5 H5B 0.9900 . ?
C6 H6A 0.9800 . ?
C6 H6B 0.9800 . ?
C6 H6C 0.9800 . ?
C7 C8 1.390(5) . ?
C7 C12 1.404(5) . ?
C8 C9 1.391(5) . ?
C8 H8 0.9500 . ?
C9 C10 1.384(6) . ?
C9 H9 0.9500 . ?
C10 C11 1.384(5) . ?
C10 H10 0.9500 . ?
C11 C12 1.383(5) . ?
C11 H11 0.9500 . ?
C12 H12 0.9500 . ?
